data_7055010
loop_
_publ_author_name
'Deacon, Glen B.'
'Junk, Peter C.'
'Lee, Winnie W.'
'Forsyth, Maria'
'Wang, Jun'

_publ_section_title
;
 Rare earth 3-(4&#x2032;-hydroxyphenyl)propionate complexes
;
_journal_issue 10
_journal_name_full 'New J. Chem.'
_journal_page_first 7688
_journal_paper_doi 10.1039/C5NJ00787A
_journal_volume 39
_journal_year 2015
_chemical_formula_moiety 'C63 H67 Ce2 Na O23, 3(H2 O)'
_chemical_formula_sum 'C63 H73 Ce2 Na O26'
_chemical_formula_weight 1549.44
_space_group_crystal_system triclinic
_space_group_IT_number 2
_space_group_name_Hall '-P 1'
_space_group_name_H-M_alt 'P -1'
_symmetry_space_group_name_Hall '-P 1'
_symmetry_space_group_name_H-M 'P -1'
_atom_sites_solution_hydrogens geom
_atom_sites_solution_primary direct
_atom_sites_solution_secondary difmap
_audit_creation_date 2015-05-25
_audit_creation_method
;
Olex2 1.2
(compiled 2015.01.26 svn.r3150 for OlexSys, GUI svn.r4998)
;
_audit_update_record
;
2015-07-13 deposited with the CCDC.
2015-07-22 downloaded from the CCDC.
;
_cell_angle_alpha 103.726(2)
_cell_angle_beta 107.053(2)
_cell_angle_gamma 94.662(2)
_cell_formula_units_Z 2
_cell_length_a 15.0063(7)
_cell_length_b 15.3267(7)
_cell_length_c 16.4093(7)
_cell_measurement_reflns_used 40363
_cell_measurement_temperature 123(1)
_cell_measurement_theta_max 30.190
_cell_measurement_theta_min 1.350
_cell_volume 3458.6(3)
_computing_cell_refinement 'Bruker Apex2 v2.0 (Bruker AXS, 2005)'
_computing_data_collection 'Bruker Apex2 v2.0 (Bruker AXS, 2005)'
_computing_data_reduction 'Bruker Apex2 v2.0 (Bruker AXS, 2005)'
_computing_molecular_graphics 'X-Seed (Barbour, 2001)'
_computing_publication_material 'CIFTAB (Sheldrick, 1997)'
_computing_structure_refinement 'SHELXL-2014 (Sheldrick, 2014)'
_computing_structure_solution 'SHELXS-97 (Sheldrick, 1997)'
_diffrn_ambient_temperature 123(1)
_diffrn_measured_fraction_theta_full 0.978
_diffrn_measured_fraction_theta_max 0.978
_diffrn_measurement_device_type 'Bruker X8 Apex II CCD'
_diffrn_measurement_method 'phi and omega scans'
_diffrn_radiation_monochromator graphite
_diffrn_radiation_type MoK\a
_diffrn_radiation_wavelength 0.71073
_diffrn_reflns_av_R_equivalents 0.1414
_diffrn_reflns_av_unetI/netI 0.2013
_diffrn_reflns_laue_measured_fraction_full 0.978
_diffrn_reflns_laue_measured_fraction_max 0.978
_diffrn_reflns_limit_h_max 17
_diffrn_reflns_limit_h_min -12
_diffrn_reflns_limit_k_max 18
_diffrn_reflns_limit_k_min -17
_diffrn_reflns_limit_l_max 19
_diffrn_reflns_limit_l_min -19
_diffrn_reflns_number 29745
_diffrn_reflns_point_group_measured_fraction_full 0.978
_diffrn_reflns_point_group_measured_fraction_max 0.978
_diffrn_reflns_theta_full 25.000
_diffrn_reflns_theta_max 25.000
_diffrn_reflns_theta_min 1.350
_diffrn_source 'fine-focus sealed tube'
_exptl_absorpt_coefficient_mu 1.383
_exptl_absorpt_correction_T_max 0.9662
_exptl_absorpt_correction_T_min 0.8193
_exptl_absorpt_correction_type multi-scan
_exptl_absorpt_process_details SADABS
_exptl_crystal_colour colourless
_exptl_crystal_density_diffrn 1.476
_exptl_crystal_density_method 'not measured'
_exptl_crystal_description plate
_exptl_crystal_F_000 1548
_exptl_crystal_size_max 0.15
_exptl_crystal_size_mid 0.075
_exptl_crystal_size_min 0.025
_platon_squeeze_details
;
 Spek, A.L. (1990), Acta Cryst. A46, C-34
;
_refine_diff_density_max 6.454
_refine_diff_density_min -1.573
_refine_diff_density_rms 0.397
_refine_ls_extinction_coef 13241(92)
_refine_ls_extinction_expression Fc^*^=kFc[1+0.001xFc^2^\l^3^/sin(2\q)]^-1/4^
_refine_ls_extinction_method SHELXL
_refine_ls_goodness_of_fit_ref 1.104
_refine_ls_hydrogen_treatment constr
_refine_ls_matrix_type full
_refine_ls_number_parameters 790
_refine_ls_number_reflns 11923
_refine_ls_number_restraints 208
_refine_ls_restrained_S_all 1.099
_refine_ls_R_factor_all 0.1365
_refine_ls_R_factor_gt 0.1257
_refine_ls_shift/su_max 0.036
_refine_ls_shift/su_mean 0.000
_refine_ls_structure_factor_coef Fsqd
_refine_ls_weighting_details 'calc w=1/[\s^2^(Fo^2^)+(0.2000P)^2^+0.0000P] where P=(Fo^2^+2Fc^2^)/3'
_refine_ls_weighting_scheme calc
_refine_ls_wR_factor_gt 0.3033
_refine_ls_wR_factor_ref 0.3247
_reflns_Friedel_coverage 0.000
_reflns_number_gt 9547
_reflns_number_total 11923
_reflns_threshold_expression >2sigma(I)
_cod_data_source_file c5nj00787a2.cif
_cod_data_source_block compound2b
_cod_depositor_comments
;
The following automatic conversions were performed:

'_exptl_absorpt_correction_type' value 'Multi-scan' changed to
'multi-scan' according to
/usr/data/users/saulius/crontab/automatic-downloads/rss-feeds/RSC/lib/dictionaries/cif_core.dic
dictionary named 'cif_core.dic' version 2.4.2 from 2011-04-26.

Automatic conversion script
Id: cif_fix_values 3271 2015-04-21 07:52:19Z andrius 

 Adding full bibliography for 7055006--7055011.cif.
;
_cod_database_code 7055010
_shelxl_version_number 2014/6
_shelx_space_group_comment
;
The symmetry employed for this shelxl refinement is uniquely defined
by the following loop, which should always be used as a source of
symmetry information in preference to the above space-group names.
They are only intended as comments.
;
_shelx_estimated_absorpt_t_max 0.966
_shelx_estimated_absorpt_t_min 0.819
_olex2_refinement_description
;
1. Twinned data refinement
 Scales: 18.82316 -17.82316
2. Fixed Uiso
 At 1.2 times of:
  All C(H) groups, H15H of O15, All C(H,H) groups, All O(H,H) groups
 At 1.5 times of:
  H3 of O3
3. Restrained distances
 C31-C32 = C32-C33 = C33-C34 = C34-C35 = C35-C36 = C36-C31
 1.39 with sigma of 0.02
 C40-C41 = C44-C45
 1.4 with sigma of 0.02
 C43-C44 = C45-C40
 1.39 with sigma of 0.02
 C58-C59 = C60-C61 = C62-C63
 1.39 with sigma of 0.02
 C59-C60 = C61-C62 = C63-C58
 1.39 with sigma of 0.02
 C52-C53 = C53-C54
 1.4 with sigma of 0.02
 C49-C50
 1.39 with sigma of 0.02
 C47-C48 = C46-C47 = C48-C49
 1.4 with sigma of 0.002
 C41-C42 = C42-C43 = C39-C40
 1.4 with sigma of 0.002
 C49-C54
 1.4 with sigma of 0.002
 C29-C30
 1.57 with sigma of 0.02
 C31-C33 = C32-C34 = C33-C35 = C34-C36 = C35-C31 = C36-C32
 2.39 with sigma of 0.02
4. Restrained planarity
 C40, C41, C42, C43, C44, C45
 with sigma of 0.1
5. Rigid bond restraints
 C30, C31
 with sigma for 1-2 distances of 0.02 and sigma for 1-3 distances of 0.02
 C46, C47
 with sigma for 1-2 distances of 0.02 and sigma for 1-3 distances of 0.02
 C56, C57
 with sigma for 1-2 distances of 0.02 and sigma for 1-3 distances of 0.02
 C61, C62
 with sigma for 1-2 distances of 0.02 and sigma for 1-3 distances of 0.02
 C7, C8
 with sigma for 1-2 distances of 0.02 and sigma for 1-3 distances of 0.02
 C24, C25
 with sigma for 1-2 distances of 0.02 and sigma for 1-3 distances of 0.02
 C34, C35
 with sigma for 1-2 distances of 0.02 and sigma for 1-3 distances of 0.02
 C47, C48
 with sigma for 1-2 distances of 0.02 and sigma for 1-3 distances of 0.02
 C60, C61
 with sigma for 1-2 distances of 0.02 and sigma for 1-3 distances of 0.02
 O20, C55
 with sigma for 1-2 distances of 0.02 and sigma for 1-3 distances of 0.02
 C11, C12
 with sigma for 1-2 distances of 0.02 and sigma for 1-3 distances of 0.02
 C16, C17
 with sigma for 1-2 distances of 0.02 and sigma for 1-3 distances of 0.02
 C22, C23
 with sigma for 1-2 distances of 0.02 and sigma for 1-3 distances of 0.02
 C13, C14
 with sigma for 1-2 distances of 0.02 and sigma for 1-3 distances of 0.02
 C62, C63
 with sigma for 1-2 distances of 0.02 and sigma for 1-3 distances of 0.02
 C29, C30
 with sigma for 1-2 distances of 0.02 and sigma for 1-3 distances of 0.02
6. Uiso/Uaniso restraints and constraints
C30 \\sim C31 \\sim C32 \\sim C33 \\sim C34 \\sim C35 \\sim C36: within 1.7A
with sigma of 0.05 and sigma for terminal atoms of 0.01
C40 \\sim C41 \\sim C42 \\sim C43 \\sim C44 \\sim C45: within 1.7A with sigma
of 0.05 and sigma for terminal atoms of 0.01
C47 \\sim C48 \\sim C49 \\sim C52 \\sim C53: within 1.7A with sigma of 0.05 and
sigma for terminal atoms of 0.01
Uanis(C10) \\sim Ueq, Uanis(C46) \\sim Ueq, Uanis(C54) \\sim Ueq: with sigma of
0.01 and sigma for terminal atoms of 0.02
Uanis(C28) \\sim Ueq, Uanis(C41) \\sim Ueq, Uanis(C52) \\sim Ueq, Uanis(C7)
\\sim Ueq, Uanis(C15) \\sim Ueq, Uanis(C47) \\sim Ueq, Uanis(C63) \\sim Ueq:
with sigma of 0.01 and sigma for terminal atoms of 0.02
Uanis(C38) = Uanis(C39)
Uanis(C50) = Uanis(C51)
Uanis(C57) = Uanis(C56)
Uanis(C30) = Uanis(C29)
Uanis(C34) = Uanis(C33)
Uanis(C58) = Uanis(C59)
Uanis(C55) = Uanis(O19)
7. Others
 Fixed k1: basf(-17.82316)
8.a Secondary CH2 refined with riding coordinates:
 C2(H2A,H2B), C3(H3A,H3B), C11(H11A,H11B), C12(H12A,H12B), C20(H20A,H20B),
 C21(H21A,H21B), C29(H29A,H29B), C30(H30A,H30B), C38(H38A,H38B), C39(H39A,H39B),
  C47(H47A,H47B), C48(H48A,H48B), C56(H56A,H56B), C57(H57A,H57B)
8.b Aromatic/amide H refined with riding coordinates:
 C5(H5), C6(H6), C8(H8), C9(H9), C14(H14), C15(H15), C17(H17), C18(H18),
 C23(H23), C24(H24), C26(H26), C27(H27), C41(H41), C42(H42), C44(H44), C45(H45),
  C50(H50), C51(H51), C53(H53), C54(H54), C59(H59), C60(H60), C62(H62),
 C63(H63), C33(H33), C35(H35), C36(H36)
8.c Tetrahedral OH refined with riding coordinates:
 O3(H3)
8.d X=CH2 refined with riding coordinates:
 O1Z(H1Z1,H1Z2), O2Z(H2Z1,H2Z2)
8.e Idealised tetrahedral OH refined as rotating group:
 O15(H15H)
;
_olex2_submission_special_instructions 'No special instructions were received'

loop_
_space_group_symop_operation_xyz
'x, y, z'
'-x, -y, -z'

loop_
_atom_site_label
_atom_site_type_symbol
_atom_site_fract_x
_atom_site_fract_y
_atom_site_fract_z
_atom_site_U_iso_or_equiv
_atom_site_adp_type
_atom_site_occupancy
_atom_site_site_symmetry_order
_atom_site_calc_flag
_atom_site_refinement_flags_posn
_atom_site_refinement_flags_adp
Ce1 Ce 0.56172(8) 0.01785(8) 0.14252(7) 0.0511(5) Uani 1 1 d . .
Ce2 Ce 0.53198(8) 0.04323(8) 0.39350(7) 0.0520(5) Uani 1 1 d . .
Na2 Na 0.3269(6) -0.1150(5) 0.0313(6) 0.061(2) Uani 1 1 d . .
O1 O 0.4734(9) 0.0874(12) 0.2528(8) 0.061(4) Uani 1 1 d . .
O1Z O 0.6449(13) -0.0571(12) 0.4492(11) 0.077(5) Uani 1 1 d . .
H1Z1 H 0.7096 -0.0439 0.4542 0.092 Uiso 1 1 calc R .
H1Z2 H 0.6232 -0.1083 0.4653 0.092 Uiso 1 1 calc R .
O2 O 0.3901(9) 0.0282(12) 0.1109(8) 0.068(5) Uani 1 1 d . .
O2Z O 0.2752(16) -0.2617(11) -0.0597(12) 0.088(6) Uani 1 1 d . .
H2Z1 H 0.3052 -0.2852 -0.1019 0.105 Uiso 1 1 calc R .
H2Z2 H 0.2239 -0.2986 -0.0550 0.105 Uiso 1 1 calc R .
O3 O -0.0216(17) 0.3402(12) 0.2619(18) 0.112(8) Uani 1 1 d . .
H3 H -0.0737 0.3072 0.2505 0.168 Uiso 1 1 calc R .
O3Z O 0.7025(14) -0.2254(13) 0.1905(12) 0.087(5) Uani 1 1 d . .
O4 O 0.5690(10) -0.0634(9) 0.2678(9) 0.060(4) Uani 1 1 d . .
O4Z O -0.2056(11) 0.2607(11) 0.2353(11) 0.071(4) Uani 1 1 d . .
O5 O 0.4650(10) -0.1302(9) 0.1369(11) 0.061(4) Uani 1 1 d . .
O5Z O 0.4255(14) 0.7131(10) 0.6886(11) 0.072(4) Uani 1 1 d . .
O6 O 0.4274(15) -0.6117(12) 0.3101(14) 0.089(5) Uani 1 1 d . .
O7 O 0.6935(10) -0.0733(11) 0.1372(9) 0.063(4) Uani 1 1 d . .
O8 O 0.7027(11) 0.0468(11) 0.0872(9) 0.065(4) Uani 1 1 d . .
O9 O 1.2509(11) -0.1189(14) 0.1378(10) 0.074(5) Uani 1 1 d . .
O10 O 0.5485(10) 0.1870(9) 0.1456(9) 0.053(3) Uani 1 1 d . .
O11 O 0.5131(10) 0.0919(9) 0.0135(8) 0.053(3) Uani 1 1 d . .
O12 O 0.231(3) 0.545(2) -0.093(3) 0.187(16) Uani 1 1 d . .
O13 O 0.7019(12) 0.1128(11) 0.2635(10) 0.070(4) Uani 1 1 d . .
O14 O 0.6724(12) 0.1128(11) 0.3887(9) 0.070(4) Uani 1 1 d . .
O15 O 1.2576(13) 0.1681(17) 0.6341(12) 0.094(6) Uani 1 1 d . .
H15H H 1.2634 0.1657 0.6860 0.113 Uiso 1 1 calc GR .
O16 O 0.3694(11) -0.0696(8) 0.3066(8) 0.061(4) Uani 1 1 d . .
O17 O 0.4336(9) -0.0768(9) 0.4389(9) 0.054(3) Uani 1 1 d . .
O18 O -0.0506(15) -0.5061(16) 0.216(3) 0.172(16) Uani 1 1 d . .
O19 O 0.3987(12) 0.1246(10) 0.4296(9) 0.061(3) Uani 1 1 d . .
O20 O 0.5364(12) 0.2172(10) 0.4456(10) 0.066(4) Uani 1 1 d . U
O21 O 0.2510(14) 0.6377(11) 0.6231(11) 0.081(5) Uani 1 1 d . .
C1 C 0.3940(14) 0.0831(17) 0.1925(11) 0.058(6) Uani 1 1 d . .
C2 C 0.3245(17) 0.1352(15) 0.2119(12) 0.065(6) Uani 1 1 d . .
H2A H 0.3545 0.1999 0.2355 0.078 Uiso 1 1 calc R .
H2B H 0.3074 0.1172 0.2601 0.078 Uiso 1 1 calc R .
C3 C 0.2336(18) 0.1290(18) 0.1378(17) 0.073(7) Uani 1 1 d . .
H3A H 0.2035 0.0644 0.1117 0.087 Uiso 1 1 calc R .
H3B H 0.2487 0.1513 0.0907 0.087 Uiso 1 1 calc R .
C4 C 0.1639(14) 0.1844(15) 0.1697(14) 0.056(5) Uani 1 1 d . .
C5 C 0.191(2) 0.2730(19) 0.215(2) 0.093(9) Uani 1 1 d . .
H5 H 0.2548 0.2987 0.2277 0.111 Uiso 1 1 calc R .
C6 C 0.1304(15) 0.3329(18) 0.248(2) 0.090(9) Uani 1 1 d . .
H6 H 0.1509 0.3960 0.2765 0.108 Uiso 1 1 calc R .
C7 C 0.0389(15) 0.2883(15) 0.2321(14) 0.059(5) Uani 1 1 d . U
C8 C 0.0104(18) 0.1982(14) 0.1821(15) 0.065(6) Uani 1 1 d . U
H8 H -0.0541 0.1718 0.1648 0.078 Uiso 1 1 calc R .
C9 C 0.0748(15) 0.1449(13) 0.1563(17) 0.064(6) Uani 1 1 d . .
H9 H 0.0558 0.0813 0.1294 0.077 Uiso 1 1 calc R .
C10 C 0.5127(13) -0.1324(11) 0.2148(11) 0.041(4) Uani 1 1 d . U
C11 C 0.5061(15) -0.2199(15) 0.2425(14) 0.058(5) Uani 1 1 d . U
H11A H 0.4870 -0.2076 0.2965 0.070 Uiso 1 1 calc R .
H11B H 0.5699 -0.2370 0.2586 0.070 Uiso 1 1 calc R .
C12 C 0.4364(19) -0.3027(19) 0.1720(16) 0.081(8) Uani 1 1 d . U
H12A H 0.3718 -0.2874 0.1554 0.098 Uiso 1 1 calc R .
H12B H 0.4554 -0.3177 0.1181 0.098 Uiso 1 1 calc R .
C13 C 0.4375(15) -0.3856(14) 0.2111(17) 0.066(6) Uani 1 1 d . U
C14 C 0.3514(16) -0.427(2) 0.2218(17) 0.079(7) Uani 1 1 d . U
H14 H 0.2933 -0.4063 0.2004 0.094 Uiso 1 1 calc R .
C15 C 0.355(2) -0.496(2) 0.2629(19) 0.083(7) Uani 1 1 d . U
H15 H 0.3044 -0.5132 0.2825 0.100 Uiso 1 1 calc R .
C16 C 0.428(2) -0.5375(14) 0.2750(18) 0.074(7) Uani 1 1 d . U
C17 C 0.5152(17) -0.4977(13) 0.2703(15) 0.060(5) Uani 1 1 d . U
H17 H 0.5707 -0.5235 0.2882 0.073 Uiso 1 1 calc R .
C18 C 0.5185(17) -0.4183(14) 0.2382(19) 0.074(7) Uani 1 1 d . .
H18 H 0.5762 -0.3898 0.2363 0.088 Uiso 1 1 calc R .
C19 C 0.7373(11) -0.0188(12) 0.1108(12) 0.042(4) Uani 1 1 d . .
C20 C 0.8388(13) -0.0301(15) 0.1190(14) 0.054(5) Uani 1 1 d . .
H20A H 0.8500 -0.0209 0.0649 0.065 Uiso 1 1 calc R .
H20B H 0.8799 0.0202 0.1694 0.065 Uiso 1 1 calc R .
C21 C 0.8700(16) -0.110(2) 0.1309(18) 0.076(7) Uani 1 1 d . .
H21A H 0.8269 -0.1617 0.0830 0.092 Uiso 1 1 calc R .
H21B H 0.8647 -0.1175 0.1877 0.092 Uiso 1 1 calc R .
C22 C 0.9724(15) -0.1181(18) 0.1315(17) 0.066(6) Uani 1 1 d . U
C23 C 1.0490(18) -0.068(2) 0.2034(15) 0.080(8) Uani 1 1 d . U
H23 H 1.0336 -0.0313 0.2514 0.096 Uiso 1 1 calc R .
C24 C 1.1413(18) -0.0634(14) 0.2143(14) 0.065(6) Uani 1 1 d . U
H24 H 1.1887 -0.0285 0.2672 0.078 Uiso 1 1 calc R .
C25 C 1.1634(14) -0.1165(16) 0.1383(12) 0.054(5) Uani 1 1 d . U
C26 C 1.084(2) -0.168(2) 0.0623(16) 0.086(9) Uani 1 1 d . .
H26 H 1.0932 -0.2065 0.0116 0.103 Uiso 1 1 calc R .
C27 C 0.9922(17) -0.1584(16) 0.0677(15) 0.069(6) Uani 1 1 d . .
H27 H 0.9407 -0.1866 0.0155 0.083 Uiso 1 1 calc R .
C28 C 0.5091(14) 0.1673(13) 0.0628(12) 0.053(4) Uani 1 1 d . U
C29 C 0.477(3) 0.240(2) 0.022(2) 0.119(9) Uani 1 1 d D U
H29A H 0.4338 0.2120 -0.0389 0.143 Uiso 1 1 calc R .
H29B H 0.5320 0.2771 0.0189 0.143 Uiso 1 1 calc R .
C30 C 0.425(3) 0.302(2) 0.073(2) 0.119(9) Uani 1 1 d D U
H30A H 0.4712 0.3383 0.1309 0.143 Uiso 1 1 calc R .
H30B H 0.3768 0.2646 0.0856 0.143 Uiso 1 1 calc R .
C37 C 0.7276(16) 0.1207(19) 0.3447(14) 0.069(6) Uani 1 1 d . .
C38 C 0.838(3) 0.141(4) 0.390(2) 0.154(15) Uani 1 1 d . .
H38A H 0.8676 0.1407 0.3438 0.185 Uiso 1 1 calc R .
H38B H 0.8547 0.2037 0.4308 0.185 Uiso 1 1 calc R .
C39 C 0.879(2) 0.079(4) 0.441(2) 0.154(15) Uani 1 1 d D .
H39A H 0.8418 0.0692 0.4796 0.185 Uiso 1 1 calc R .
H39B H 0.8768 0.0197 0.3995 0.185 Uiso 1 1 calc R .
C40 C 0.9720(18) 0.118(3) 0.491(2) 0.206(19) Uani 1 1 d D U
C41 C 1.0362(19) 0.089(3) 0.448(3) 0.156(14) Uani 1 1 d D U
H41 H 1.0154 0.0544 0.3872 0.187 Uiso 1 1 calc R .
C42 C 1.132(2) 0.112(3) 0.4972(17) 0.169(16) Uani 1 1 d D U
H42 H 1.1773 0.0961 0.4682 0.203 Uiso 1 1 calc R .
C43 C 1.165(2) 0.158(2) 0.5877(17) 0.135(14) Uani 1 1 d D U
C44 C 1.1013(16) 0.191(3) 0.628(2) 0.153(15) Uani 1 1 d D U
H44 H 1.1223 0.2273 0.6885 0.184 Uiso 1 1 calc R .
C45 C 1.0056(19) 0.171(3) 0.579(3) 0.195(18) Uani 1 1 d D U
H45 H 0.9614 0.1946 0.6064 0.234 Uiso 1 1 calc R .
C46 C 0.3676(16) -0.1083(14) 0.3608(15) 0.063(5) Uani 1 1 d D U
C47 C 0.3046(16) -0.1902(16) 0.3328(19) 0.095(8) Uani 1 1 d D U
H47A H 0.2818 -0.2089 0.2672 0.114 Uiso 1 1 calc R .
H47B H 0.3406 -0.2371 0.3522 0.114 Uiso 1 1 calc R .
C48 C 0.225(2) -0.1918(19) 0.362(2) 0.141(12) Uani 1 1 d D U
H48A H 0.1885 -0.1457 0.3418 0.170 Uiso 1 1 calc R .
H48B H 0.2475 -0.1738 0.4271 0.170 Uiso 1 1 calc R .
C49 C 0.166(3) -0.276(2) 0.331(2) 0.148(15) Uani 1 1 d D U
C50 C 0.166(3) -0.346(2) 0.373(2) 0.112(8) Uani 1 1 d D .
H50 H 0.2192 -0.3448 0.4228 0.135 Uiso 1 1 calc R .
C51 C 0.093(2) -0.417(3) 0.344(2) 0.112(8) Uani 1 1 d . .
H51 H 0.0901 -0.4567 0.3794 0.135 Uiso 1 1 calc R .
C52 C 0.019(3) -0.432(2) 0.260(2) 0.111(10) Uani 1 1 d D U
C53 C 0.020(3) -0.369(3) 0.212(3) 0.143(14) Uani 1 1 d D U
H53 H -0.0256 -0.3766 0.1554 0.172 Uiso 1 1 calc R .
C54 C 0.092(2) -0.292(2) 0.2508(18) 0.109(10) Uani 1 1 d D U
H54 H 0.0913 -0.2466 0.2196 0.131 Uiso 1 1 calc R .
C55 C 0.4497(18) 0.2000(15) 0.4512(13) 0.061(3) Uani 1 1 d . U
C56 C 0.416(2) 0.2817(19) 0.500(2) 0.094(6) Uani 1 1 d . U
H56A H 0.4133 0.2727 0.5571 0.113 Uiso 1 1 calc R .
H56B H 0.4620 0.3372 0.5132 0.113 Uiso 1 1 calc R .
C57 C 0.322(2) 0.2958(19) 0.449(2) 0.094(6) Uani 1 1 d . U
H57A H 0.2742 0.2438 0.4415 0.113 Uiso 1 1 calc R .
H57B H 0.3224 0.2999 0.3901 0.113 Uiso 1 1 calc R .
C58 C 0.299(2) 0.3833(14) 0.4992(16) 0.087(6) Uani 1 1 d D .
C59 C 0.336(2) 0.4611(12) 0.4823(16) 0.087(6) Uani 1 1 d D .
H59 H 0.3711 0.4564 0.4419 0.105 Uiso 1 1 calc R .
C60 C 0.3216(19) 0.5450(15) 0.5257(13) 0.085(9) Uani 1 1 d D U
H60 H 0.3539 0.5986 0.5210 0.102 Uiso 1 1 calc R .
C61 C 0.2613(19) 0.5529(18) 0.576(2) 0.099(9) Uani 1 1 d D U
C62 C 0.216(3) 0.4707(17) 0.577(3) 0.136(15) Uani 1 1 d D U
H62 H 0.1668 0.4741 0.6030 0.163 Uiso 1 1 calc R .
C63 C 0.235(2) 0.3843(18) 0.545(2) 0.104(9) Uani 1 1 d D U
H63 H 0.2064 0.3310 0.5538 0.124 Uiso 1 1 calc R .
C31 C 0.378(2) 0.367(2) 0.022(3) 0.143(11) Uani 1 1 d D U
C34 C 0.284(2) 0.483(2) -0.062(3) 0.144(10) Uani 1 1 d D U
C32 C 0.429(2) 0.433(3) 0.000(3) 0.143(12) Uani 1 1 d D U
C33 C 0.379(2) 0.487(2) -0.049(3) 0.144(10) Uani 1 1 d D U
H33 H 0.4109 0.5260 -0.0720 0.173 Uiso 1 1 calc R .
C35 C 0.239(2) 0.433(3) -0.022(3) 0.149(12) Uani 1 1 d D U
H35 H 0.1751 0.4364 -0.0258 0.179 Uiso 1 1 calc R .
C36 C 0.287(2) 0.378(2) 0.024(3) 0.158(14) Uani 1 1 d D U
H36 H 0.2593 0.3470 0.0567 0.189 Uiso 1 1 calc R .

loop_
_atom_site_aniso_label
_atom_site_aniso_U_11
_atom_site_aniso_U_22
_atom_site_aniso_U_33
_atom_site_aniso_U_23
_atom_site_aniso_U_13
_atom_site_aniso_U_12
Ce1 0.0565(8) 0.0538(8) 0.0534(7) 0.0199(5) 0.0278(6) 0.0123(6)
Ce2 0.0620(8) 0.0499(8) 0.0530(7) 0.0189(5) 0.0273(6) 0.0107(6)
Na2 0.076(5) 0.047(4) 0.078(5) 0.019(4) 0.050(4) 0.003(4)
O1 0.045(7) 0.100(12) 0.043(7) 0.029(7) 0.010(6) 0.031(8)
O1Z 0.085(11) 0.083(12) 0.091(11) 0.048(9) 0.046(9) 0.041(10)
O2 0.049(7) 0.116(13) 0.029(6) 0.028(7) 0.006(5) -0.036(8)
O2Z 0.138(16) 0.041(9) 0.104(13) 0.017(8) 0.066(12) 0.026(10)
O3 0.139(18) 0.051(10) 0.20(2) 0.037(12) 0.117(18) 0.052(12)
O3Z 0.098(12) 0.087(13) 0.095(12) 0.023(10) 0.064(11) 0.003(10)
O4 0.061(8) 0.047(8) 0.062(8) 0.026(6) 0.001(7) 0.000(7)
O4Z 0.067(9) 0.064(10) 0.082(10) 0.025(8) 0.018(8) 0.012(8)
O5 0.052(7) 0.046(8) 0.094(11) 0.038(7) 0.022(7) 0.011(6)
O5Z 0.109(13) 0.048(9) 0.075(9) 0.023(7) 0.045(9) 0.021(9)
O6 0.107(13) 0.062(11) 0.116(14) 0.024(10) 0.066(12) 0.000(10)
O7 0.051(7) 0.079(10) 0.065(8) 0.013(7) 0.030(7) 0.033(8)
O8 0.068(9) 0.086(11) 0.057(8) 0.029(7) 0.028(7) 0.039(9)
O9 0.058(8) 0.126(15) 0.064(9) 0.046(9) 0.036(7) 0.029(9)
O10 0.066(8) 0.044(7) 0.073(8) 0.039(6) 0.039(7) 0.017(6)
O11 0.064(8) 0.048(8) 0.051(7) 0.016(6) 0.022(6) 0.019(7)
O12 0.18(3) 0.13(2) 0.24(4) 0.09(2) 0.00(3) 0.06(2)
O13 0.082(10) 0.071(10) 0.060(9) 0.008(7) 0.031(8) 0.023(9)
O14 0.084(10) 0.075(11) 0.054(8) 0.006(7) 0.041(8) -0.010(9)
O15 0.077(11) 0.156(19) 0.076(11) 0.050(12) 0.038(9) 0.058(12)
O16 0.080(9) 0.030(7) 0.047(7) -0.008(5) -0.007(6) 0.031(7)
O17 0.052(7) 0.055(8) 0.055(7) 0.002(6) 0.028(6) 0.004(6)
O18 0.074(14) 0.074(14) 0.32(4) 0.08(2) -0.025(19) -0.004(11)
O19 0.085(8) 0.049(7) 0.050(6) 0.012(5) 0.025(6) 0.018(6)
O20 0.079(9) 0.049(8) 0.076(9) 0.021(7) 0.034(8) -0.001(7)
O21 0.110(13) 0.059(10) 0.077(10) 0.002(7) 0.039(9) 0.046(10)
C1 0.050(10) 0.100(17) 0.031(8) 0.019(9) 0.016(8) 0.038(11)
C2 0.086(15) 0.053(12) 0.035(9) -0.006(8) 0.003(9) 0.018(11)
C3 0.087(16) 0.077(16) 0.106(18) 0.057(14) 0.075(15) 0.040(14)
C4 0.055(11) 0.062(13) 0.071(12) 0.039(10) 0.034(10) 0.010(10)
C5 0.077(16) 0.072(18) 0.15(3) 0.021(17) 0.077(18) 0.033(14)
C6 0.044(11) 0.052(14) 0.16(3) 0.010(15) 0.033(14) 0.007(10)
C7 0.052(8) 0.063(8) 0.070(8) 0.029(7) 0.025(7) 0.006(7)
C8 0.078(14) 0.041(11) 0.075(13) 0.018(9) 0.030(11) -0.022(11)
C9 0.062(12) 0.021(9) 0.106(17) 0.017(9) 0.027(12) -0.009(9)
C10 0.049(7) 0.026(7) 0.048(7) 0.009(5) 0.018(6) 0.005(6)
C11 0.051(10) 0.058(12) 0.067(12) 0.036(9) 0.007(9) 0.002(9)
C12 0.076(15) 0.087(18) 0.068(13) 0.039(12) 0.000(11) -0.024(13)
C13 0.055(11) 0.038(11) 0.098(16) 0.009(10) 0.029(11) -0.014(9)
C14 0.051(11) 0.12(2) 0.089(16) 0.037(15) 0.039(12) 0.034(13)
C15 0.076(10) 0.082(11) 0.094(11) 0.027(8) 0.033(8) 0.001(8)
C16 0.108(18) 0.027(10) 0.104(17) 0.008(10) 0.071(16) 0.000(11)
C17 0.070(12) 0.034(10) 0.084(14) 0.011(9) 0.042(11) -0.003(9)
C18 0.061(13) 0.032(11) 0.115(19) 0.016(11) 0.017(13) -0.006(10)
C19 0.030(8) 0.043(10) 0.069(11) 0.022(8) 0.032(8) 0.010(7)
C20 0.042(9) 0.072(13) 0.066(11) 0.019(9) 0.041(9) 0.021(9)
C21 0.048(11) 0.11(2) 0.088(16) 0.053(15) 0.020(11) 0.018(13)
C22 0.056(11) 0.087(16) 0.097(15) 0.064(13) 0.048(10) 0.042(11)
C23 0.082(15) 0.11(2) 0.060(12) 0.023(11) 0.027(10) 0.070(15)
C24 0.089(16) 0.043(11) 0.056(10) 0.024(8) 0.007(10) 0.004(11)
C25 0.051(10) 0.082(14) 0.043(9) 0.033(9) 0.026(8) 0.006(10)
C26 0.096(18) 0.10(2) 0.070(14) 0.005(13) 0.038(13) 0.065(17)
C27 0.070(14) 0.063(14) 0.059(12) 0.019(10) 0.000(11) 0.003(12)
C28 0.058(8) 0.045(8) 0.050(7) 0.015(6) 0.010(6) -0.002(7)
C29 0.21(3) 0.117(16) 0.107(14) 0.081(13) 0.105(16) 0.117(18)
C30 0.21(3) 0.117(16) 0.107(14) 0.081(13) 0.105(16) 0.117(18)
C37 0.057(12) 0.11(2) 0.051(11) 0.025(11) 0.023(10) 0.017(13)
C38 0.091(17) 0.27(4) 0.066(13) 0.052(18) -0.012(12) -0.02(2)
C39 0.091(17) 0.27(4) 0.066(13) 0.052(18) -0.012(12) -0.02(2)
C40 0.10(2) 0.29(4) 0.17(3) -0.02(3) 0.02(2) 0.07(3)
C41 0.142(15) 0.163(16) 0.153(16) 0.024(10) 0.047(10) 0.034(10)
C42 0.10(2) 0.20(3) 0.12(2) -0.06(2) -0.001(19) 0.03(2)
C43 0.081(17) 0.12(2) 0.14(2) -0.058(19) 0.012(17) 0.013(17)
C44 0.049(13) 0.21(3) 0.14(3) -0.03(2) 0.008(16) 0.036(18)
C45 0.065(17) 0.28(4) 0.17(3) -0.04(3) 0.01(2) 0.06(2)
C46 0.069(9) 0.058(9) 0.071(9) 0.025(7) 0.033(7) 0.006(7)
C47 0.096(11) 0.100(11) 0.099(11) 0.043(9) 0.036(8) 0.003(8)
C48 0.15(2) 0.17(3) 0.15(2) 0.10(2) 0.07(2) 0.00(2)
C49 0.13(3) 0.12(3) 0.18(3) 0.12(2) 0.00(2) -0.02(2)
C50 0.102(16) 0.12(2) 0.116(17) 0.078(16) 0.011(14) -0.002(14)
C51 0.102(16) 0.12(2) 0.116(17) 0.078(16) 0.011(14) -0.002(14)
C52 0.107(12) 0.107(13) 0.112(12) 0.025(9) 0.032(9) 0.017(9)
C53 0.11(2) 0.16(3) 0.12(3) 0.04(2) -0.01(2) -0.01(2)
C54 0.110(13) 0.108(13) 0.113(13) 0.044(9) 0.033(9) 0.006(9)
C55 0.085(8) 0.049(7) 0.050(6) 0.012(5) 0.025(6) 0.018(6)
C56 0.105(14) 0.066(12) 0.123(16) 0.007(10) 0.062(13) 0.039(11)
C57 0.105(14) 0.066(12) 0.123(16) 0.007(10) 0.062(13) 0.039(11)
C58 0.140(18) 0.047(9) 0.070(10) -0.003(8) 0.033(11) 0.039(11)
C59 0.140(18) 0.047(9) 0.070(10) -0.003(8) 0.033(11) 0.039(11)
C60 0.13(2) 0.070(15) 0.050(11) 0.007(10) 0.013(12) 0.076(16)
C61 0.11(2) 0.077(16) 0.12(2) 0.032(15) 0.026(15) 0.069(16)
C62 0.18(4) 0.12(2) 0.19(4) 0.07(3) 0.13(3) 0.11(3)
C63 0.102(12) 0.094(12) 0.116(12) 0.028(9) 0.038(9) 0.018(9)
C31 0.20(3) 0.16(2) 0.16(2) 0.103(18) 0.12(2) 0.11(2)
C34 0.20(2) 0.099(15) 0.143(18) 0.052(13) 0.041(18) 0.087(17)
C32 0.19(3) 0.16(2) 0.15(2) 0.12(2) 0.07(2) 0.10(2)
C33 0.20(2) 0.099(15) 0.143(18) 0.052(13) 0.041(18) 0.087(17)
C35 0.19(3) 0.14(3) 0.14(3) 0.045(19) 0.05(2) 0.10(2)
C36 0.22(3) 0.13(3) 0.17(3) 0.06(2) 0.09(3) 0.11(2)

loop_
_atom_type_symbol
_atom_type_description
_atom_type_scat_dispersion_real
_atom_type_scat_dispersion_imag
_atom_type_scat_source
C C 0.0033 0.0016 'International Tables Vol C Tables 4.2.6.8 and 6.1.1.4'
H H 0.0000 0.0000 'International Tables Vol C Tables 4.2.6.8 and 6.1.1.4'
O O 0.0106 0.0060 'International Tables Vol C Tables 4.2.6.8 and 6.1.1.4'
Na Na 0.0362 0.0249 'International Tables Vol C Tables 4.2.6.8 and 6.1.1.4'
Ce Ce -0.2486 2.6331 'International Tables Vol C Tables 4.2.6.8 and 6.1.1.4'

loop_
_geom_angle_atom_site_label_1
_geom_angle_atom_site_label_2
_geom_angle_atom_site_label_3
_geom_angle
_geom_angle_site_symmetry_1
_geom_angle_site_symmetry_3
O1 Ce1 Na2 134.4(4) . 2_655
O1 Ce1 O4 65.5(5) . .
O2 Ce1 Na2 111.9(3) . 2_655
O2 Ce1 O1 51.2(4) . .
O2 Ce1 O4 94.1(4) . .
O2 Ce1 O5 67.9(5) . .
O2 Ce1 O7 151.1(6) . .
O2 Ce1 O8 142.5(4) . .
O2 Ce1 O10 74.3(5) . .
O2 Ce1 O11 72.8(4) . .
O2 Ce1 O11 77.4(5) . 2_655
O4 Ce1 Na2 153.7(4) . 2_655
O5 Ce1 Na2 136.1(4) . 2_655
O5 Ce1 O1 81.8(5) . .
O5 Ce1 O4 50.1(5) . .
O5 Ce1 O8 131.3(5) . .
O5 Ce1 O10 141.6(4) . .
O5 Ce1 O11 120.5(5) . .
O5 Ce1 O11 65.4(5) . 2_655
O7 Ce1 Na2 77.9(4) . 2_655
O7 Ce1 O1 139.7(4) . .
O7 Ce1 O4 77.3(5) . .
O7 Ce1 O5 86.0(5) . .
O7 Ce1 O8 50.9(5) . .
O7 Ce1 O10 132.3(5) . .
O7 Ce1 O11 80.5(4) . 2_655
O7 Ce1 O11 113.3(5) . .
O8 Ce1 Na2 30.6(3) . 2_655
O8 Ce1 O1 145.0(5) . .
O8 Ce1 O4 123.2(4) . .
O8 Ce1 O10 83.9(5) . .
O8 Ce1 O11 69.8(4) . .
O10 Ce1 Na2 65.1(3) . 2_655
O10 Ce1 O1 69.4(5) . .
O10 Ce1 O4 129.2(4) . .
O11 Ce1 Na2 39.2(3) . 2_655
O11 Ce1 Na2 71.8(3) 2_655 2_655
O11 Ce1 O1 126.9(4) 2_655 .
O11 Ce1 O1 105.9(4) . .
O11 Ce1 O4 112.3(4) 2_655 .
O11 Ce1 O4 166.7(5) . .
O11 Ce1 O8 83.7(5) 2_655 .
O11 Ce1 O10 112.8(4) 2_655 .
O11 Ce1 O10 50.0(4) . .
O11 Ce1 O11 63.8(5) 2_655 .
O13 Ce1 Na2 86.5(4) . 2_655
O13 Ce1 O1 82.4(5) . .
O13 Ce1 O2 130.3(5) . .
O13 Ce1 O4 79.0(5) . .
O13 Ce1 O5 128.7(5) . .
O13 Ce1 O7 75.7(5) . .
O13 Ce1 O8 68.0(5) . .
O13 Ce1 O10 73.1(5) . .
O13 Ce1 O11 110.7(5) . .
O13 Ce1 O11 150.6(5) . 2_655
O1 Ce2 O1Z 135.6(5) . .
O1 Ce2 O4 68.7(4) . .
O1 Ce2 O16 76.6(5) . .
O1 Ce2 O17 150.5(5) . 2_656
O1 Ce2 O17 123.7(5) . .
O1 Ce2 O19 82.7(4) . .
O1 Ce2 O20 76.1(5) . .
O1Z Ce2 O4 68.4(5) . .
O1Z Ce2 O16 104.2(5) . .
O1Z Ce2 O17 72.0(5) . 2_656
O1Z Ce2 O17 74.4(5) . .
O1Z Ce2 O19 140.8(5) . .
O1Z Ce2 O20 131.3(6) . .
O4 Ce2 O16 77.0(4) . .
O4 Ce2 O17 99.3(4) . .
O4 Ce2 O17 140.3(4) . 2_656
O4 Ce2 O19 141.9(4) . .
O4 Ce2 O20 135.1(5) . .
O14 Ce2 O1 79.9(5) . .
O14 Ce2 O1Z 78.1(6) . .
O14 Ce2 O4 74.2(5) . .
O14 Ce2 O16 147.8(5) . .
O14 Ce2 O17 152.2(5) . .
O14 Ce2 O17 100.6(5) . 2_656
O14 Ce2 O19 126.0(6) . .
O14 Ce2 O20 72.9(6) . .
O17 Ce2 O16 47.5(4) . .
O17 Ce2 O16 110.7(5) 2_656 .
O17 Ce2 O17 66.8(5) 2_656 .
O17 Ce2 O19 73.2(4) 2_656 .
O17 Ce2 O20 75.9(5) 2_656 .
O19 Ce2 O16 72.2(4) . .
O19 Ce2 O17 75.7(4) . .
O19 Ce2 O20 53.4(5) . .
O20 Ce2 O16 121.1(4) . .
O20 Ce2 O17 123.6(4) . .
O2 Na2 Ce1 78.3(4) . 2_655
O2 Na2 O2Z 172.9(7) . .
O2 Na2 O5 76.1(6) . .
O2 Na2 O8 82.1(6) . 2_655
O2 Na2 O9 86.3(7) . 1_455
O2 Na2 O11 78.7(5) . 2_655
O2Z Na2 Ce1 95.3(5) . 2_655
O2Z Na2 O5 102.4(7) . .
O2Z Na2 O8 94.4(7) . 2_655
O2Z Na2 O9 100.5(8) . 1_455
O2Z Na2 O11 94.4(6) . 2_655
O5 Na2 Ce1 101.3(4) . 2_655
O5 Na2 O8 133.8(6) . 2_655
O5 Na2 O9 86.8(6) . 1_455
O5 Na2 O11 65.6(5) . 2_655
O8 Na2 Ce1 33.8(4) 2_655 2_655
O8 Na2 O11 70.5(5) 2_655 2_655
O9 Na2 Ce1 160.2(6) 1_455 2_655
O9 Na2 O8 132.1(7) 1_455 2_655
O9 Na2 O11 151.0(6) 1_455 2_655
O11 Na2 Ce1 36.7(3) 2_655 2_655
Ce2 O1 Ce1 110.4(5) . .
C1 O1 Ce1 95.8(10) . .
C1 O1 Ce2 138.5(14) . .
Ce2 O1Z H1Z1 120.0 . .
Ce2 O1Z H1Z2 120.0 . .
H1Z1 O1Z H1Z2 120.0 . .
Na2 O2 Ce1 100.0(8) . .
C1 O2 Ce1 98.9(10) . .
C1 O2 Na2 135.9(13) . .
Na2 O2Z H2Z1 120.0 . .
Na2 O2Z H2Z2 120.0 . .
H2Z1 O2Z H2Z2 120.0 . .
C7 O3 H3 109.5 . .
Ce2 O4 Ce1 108.8(5) . .
C10 O4 Ce1 92.8(10) . .
C10 O4 Ce2 123.6(13) . .
Na2 O5 Ce1 95.4(5) . .
C10 O5 Ce1 95.3(11) . .
C10 O5 Na2 152.7(13) . .
C19 O7 Ce1 94.6(11) . .
Na2 O8 Ce1 115.6(6) 2_655 .
C19 O8 Ce1 91.7(11) . .
C19 O8 Na2 141.5(12) . 2_655
C25 O9 Na2 134.1(12) . 1_655
C28 O10 Ce1 92.7(11) . .
Ce1 O11 Ce1 116.2(5) 2_655 .
Ce1 O11 Na2 86.5(4) 2_655 2_655
Ce1 O11 Na2 104.1(5) . 2_655
C28 O11 Ce1 93.8(11) . .
C28 O11 Ce1 143.4(12) . 2_655
C28 O11 Na2 106.9(13) . 2_655
C37 O13 Ce1 130.3(16) . .
C37 O14 Ce2 148.3(15) . .
C43 O15 H15H 109.5 . .
C46 O16 Ce2 98.9(12) . .
Ce2 O17 Ce2 113.2(5) 2_656 .
C46 O17 Ce2 96.2(12) . .
C46 O17 Ce2 144.7(13) . 2_656
C55 O19 Ce2 90.6(14) . .
C55 O20 Ce2 88.2(11) . .
O1 C1 O2 111.8(15) . .
O1 C1 C2 121.0(17) . .
O2 C1 C2 127.1(15) . .
C1 C2 H2A 107.7 . .
C1 C2 H2B 107.7 . .
C1 C2 C3 118.5(16) . .
H2A C2 H2B 107.1 . .
C3 C2 H2A 107.7 . .
C3 C2 H2B 107.7 . .
C2 C3 H3A 109.1 . .
C2 C3 H3B 109.1 . .
C2 C3 C4 112(2) . .
H3A C3 H3B 107.8 . .
C4 C3 H3A 109.1 . .
C4 C3 H3B 109.1 . .
C5 C4 C3 121(2) . .
C5 C4 C9 118(2) . .
C9 C4 C3 121(2) . .
C4 C5 H5 117.2 . .
C4 C5 C6 126(2) . .
C6 C5 H5 117.2 . .
C5 C6 H6 123.2 . .
C7 C6 C5 114(2) . .
C7 C6 H6 123.2 . .
O3 C7 C6 117(2) . .
O3 C7 C8 123(2) . .
C8 C7 C6 120(2) . .
C7 C8 H8 119.2 . .
C7 C8 C9 122(2) . .
C9 C8 H8 119.2 . .
C4 C9 C8 120.0(19) . .
C4 C9 H9 120.0 . .
C8 C9 H9 120.0 . .
O4 C10 O5 120.2(16) . .
O4 C10 C11 119.2(16) . .
O5 C10 C11 120.5(15) . .
C10 C11 H11A 108.3 . .
C10 C11 H11B 108.3 . .
C10 C11 C12 115.8(16) . .
H11A C11 H11B 107.4 . .
C12 C11 H11A 108.3 . .
C12 C11 H11B 108.3 . .
C11 C12 H12A 109.8 . .
C11 C12 H12B 109.8 . .
H12A C12 H12B 108.3 . .
C13 C12 C11 109.2(17) . .
C13 C12 H12A 109.8 . .
C13 C12 H12B 109.8 . .
C14 C13 C12 120(2) . .
C18 C13 C12 120(2) . .
C18 C13 C14 119(2) . .
C13 C14 H14 120.1 . .
C15 C14 C13 120(2) . .
C15 C14 H14 120.1 . .
C14 C15 H15 120.0 . .
C16 C15 C14 120(3) . .
C16 C15 H15 120.0 . .
O6 C16 C17 119(2) . .
C15 C16 O6 119(2) . .
C15 C16 C17 121(2) . .
C16 C17 H17 120.1 . .
C16 C17 C18 120(2) . .
C18 C17 H17 120.1 . .
C13 C18 C17 118(2) . .
C13 C18 H18 121.0 . .
C17 C18 H18 121.0 . .
O7 C19 O8 122.1(15) . .
O7 C19 C20 115.9(16) . .
O8 C19 C20 121.7(17) . .
C19 C20 H20A 107.3 . .
C19 C20 H20B 107.3 . .
H20A C20 H20B 106.9 . .
C21 C20 C19 120.1(19) . .
C21 C20 H20A 107.3 . .
C21 C20 H20B 107.3 . .
C20 C21 H21A 108.2 . .
C20 C21 H21B 108.2 . .
C20 C21 C22 116(2) . .
H21A C21 H21B 107.4 . .
C22 C21 H21A 108.2 . .
C22 C21 H21B 108.2 . .
C23 C22 C21 121(2) . .
C27 C22 C21 124(3) . .
C27 C22 C23 115(2) . .
C22 C23 H23 115.6 . .
C24 C23 C22 129(2) . .
C24 C23 H23 115.6 . .
C23 C24 H24 122.6 . .
C23 C24 C25 115(2) . .
C25 C24 H24 122.6 . .
O9 C25 C24 122.5(19) . .
O9 C25 C26 120.6(19) . .
C26 C25 C24 117.0(18) . .
C25 C26 H26 121.8 . .
C27 C26 C25 116.4(19) . .
C27 C26 H26 121.8 . .
C22 C27 C26 127(2) . .
C22 C27 H27 116.3 . .
C26 C27 H27 116.3 . .
O10 C28 C29 119(2) . .
O11 C28 O10 120.6(18) . .
O11 C28 C29 119.2(19) . .
C28 C29 H29A 108.9 . .
C28 C29 H29B 108.9 . .
C28 C29 C30 113.3(19) . .
H29A C29 H29B 107.7 . .
C30 C29 H29A 108.9 . .
C30 C29 H29B 108.9 . .
C29 C30 H30A 109.1 . .
C29 C30 H30B 109.1 . .
C29 C30 C31 113(2) . .
H30A C30 H30B 107.8 . .
C31 C30 H30A 109.1 . .
C31 C30 H30B 109.1 . .
O13 C37 O14 125(2) . .
O13 C37 C38 114(2) . .
O14 C37 C38 121(2) . .
C37 C38 H38A 108.3 . .
C37 C38 H38B 108.3 . .
H38A C38 H38B 107.4 . .
C39 C38 C37 116(4) . .
C39 C38 H38A 108.3 . .
C39 C38 H38B 108.3 . .
C38 C39 H39A 110.1 . .
C38 C39 H39B 110.1 . .
H39A C39 H39B 108.4 . .
C40 C39 C38 108(4) . .
C40 C39 H39A 110.1 . .
C40 C39 H39B 110.1 . .
C39 C40 C41 112(3) . .
C45 C40 C39 128(3) . .
C45 C40 C41 120(3) . .
C40 C41 H41 121.5 . .
C42 C41 C40 117(3) . .
C42 C41 H41 121.5 . .
C41 C42 H42 118.5 . .
C43 C42 C41 123(3) . .
C43 C42 H42 118.5 . .
O15 C43 C42 120(2) . .
O15 C43 C44 121(2) . .
C44 C43 C42 119(3) . .
C43 C44 H44 120.9 . .
C43 C44 C45 118(3) . .
C45 C44 H44 120.9 . .
C40 C45 H45 118.7 . .
C44 C45 C40 123(3) . .
C44 C45 H45 118.7 . .
O16 C46 O17 116.8(18) . .
O16 C46 C47 117(2) . .
O17 C46 C47 125(2) . .
C46 C47 H47A 107.8 . .
C46 C47 H47B 107.8 . .
H47A C47 H47B 107.1 . .
C48 C47 C46 118(2) . .
C48 C47 H47A 107.8 . .
C48 C47 H47B 107.8 . .
C47 C48 H48A 108.5 . .
C47 C48 H48B 108.5 . .
C47 C48 C49 115(3) . .
H48A C48 H48B 107.5 . .
C49 C48 H48A 108.5 . .
C49 C48 H48B 108.5 . .
C48 C49 C50 128(3) . .
C54 C49 C48 117(2) . .
C54 C49 C50 115(3) . .
C49 C50 H50 119.4 . .
C51 C50 C49 121(3) . .
C51 C50 H50 119.4 . .
C50 C51 H51 119.0 . .
C50 C51 C52 122(3) . .
C52 C51 H51 119.0 . .
O18 C52 C51 129(3) . .
O18 C52 C53 113(3) . .
C53 C52 C51 118(3) . .
C52 C53 H53 121.6 . .
C52 C53 C54 117(3) . .
C54 C53 H53 121.6 . .
C49 C54 C53 126(3) . .
C49 C54 H54 117.1 . .
C53 C54 H54 117.1 . .
O19 C55 O20 127.6(19) . .
O19 C55 C56 117(2) . .
O20 C55 C56 115(2) . .
C55 C56 H56A 108.9 . .
C55 C56 H56B 108.9 . .
H56A C56 H56B 107.7 . .
C57 C56 C55 113(2) . .
C57 C56 H56A 108.9 . .
C57 C56 H56B 108.9 . .
C56 C57 H57A 109.8 . .
C56 C57 H57B 109.8 . .
C56 C57 C58 109(3) . .
H57A C57 H57B 108.3 . .
C58 C57 H57A 109.8 . .
C58 C57 H57B 109.8 . .
C59 C58 C57 113(2) . .
C63 C58 C57 123(2) . .
C63 C58 C59 123(2) . .
C58 C59 H59 120.7 . .
C60 C59 C58 119(2) . .
C60 C59 H59 120.7 . .
C59 C60 H60 119.1 . .
C61 C60 C59 122(3) . .
C61 C60 H60 119.1 . .
C60 C61 O21 121(2) . .
C60 C61 C62 115(2) . .
C62 C61 O21 124(2) . .
C61 C62 H62 116.6 . .
C63 C62 C61 127(3) . .
C63 C62 H62 116.6 . .
C58 C63 C62 113(3) . .
C58 C63 H63 123.3 . .
C62 C63 H63 123.3 . .
C32 C31 C30 123(3) . .
C36 C31 C30 115(2) . .
C36 C31 C32 118.6(16) . .
C33 C34 O12 124(3) . .
C35 C34 O12 112(3) . .
C35 C34 C33 120.7(14) . .
C33 C32 C31 118.8(15) . .
C34 C33 C32 119.1(14) . .
C34 C33 H33 120.5 . .
C32 C33 H33 120.5 . .
C34 C35 H35 120.1 . .
C34 C35 C36 119.8(14) . .
C36 C35 H35 120.1 . .
C31 C36 H36 120.5 . .
C35 C36 C31 119.0(15) . .
C35 C36 H36 120.5 . .

loop_
_geom_bond_atom_site_label_1
_geom_bond_atom_site_label_2
_geom_bond_distance
_geom_bond_site_symmetry_2
Ce1 Na2 4.190(8) 2_655
Ce1 O1 2.625(14) .
Ce1 O2 2.499(15) .
Ce1 O4 2.626(13) .
Ce1 O5 2.559(14) .
Ce1 O7 2.522(12) .
Ce1 O8 2.582(16) .
Ce1 O10 2.606(12) .
Ce1 O11 2.570(13) 2_655
Ce1 O11 2.583(13) .
Ce1 O13 2.483(16) .
Ce2 O1 2.492(12) .
Ce2 O1Z 2.500(15) .
Ce2 O4 2.541(16) .
Ce2 O14 2.314(16) .
Ce2 O16 2.661(15) .
Ce2 O17 2.560(13) 2_656
Ce2 O17 2.640(14) .
Ce2 O19 2.580(15) .
Ce2 O20 2.589(15) .
Na2 Ce1 4.190(8) 2_655
Na2 O2 2.236(18) .
Na2 O2Z 2.309(18) .
Na2 O5 2.349(17) .
Na2 O8 2.367(16) 2_655
Na2 O9 2.360(16) 1_455
Na2 O11 2.729(16) 2_655
O1 C1 1.29(2) .
O1Z H1Z1 0.9500 .
O1Z H1Z2 0.9500 .
O2 C1 1.38(2) .
O2Z H2Z1 0.9500 .
O2Z H2Z2 0.9500 .
O3 H3 0.8400 .
O3 C7 1.37(3) .
O4 C10 1.25(2) .
O5 C10 1.28(2) .
O6 C16 1.39(3) .
O7 C19 1.25(2) .
O8 Na2 2.367(16) 2_655
O8 C19 1.26(2) .
O9 Na2 2.360(16) 1_655
O9 C25 1.32(2) .
O10 C28 1.26(2) .
O11 Ce1 2.570(13) 2_655
O11 Na2 2.729(16) 2_655
O11 C28 1.26(2) .
O12 C34 1.39(3) .
O13 C37 1.25(3) .
O14 C37 1.26(3) .
O15 H15H 0.8400 .
O15 C43 1.35(3) .
O16 C46 1.19(3) .
O17 Ce2 2.559(13) 2_656
O17 C46 1.32(3) .
O18 C52 1.37(4) .
O19 C55 1.25(3) .
O20 C55 1.34(3) .
O21 C61 1.39(3) .
C1 C2 1.43(3) .
C2 H2A 0.9900 .
C2 H2B 0.9900 .
C2 C3 1.52(3) .
C3 H3A 0.9900 .
C3 H3B 0.9900 .
C3 C4 1.53(3) .
C4 C5 1.35(4) .
C4 C9 1.35(3) .
C5 H5 0.9500 .
C5 C6 1.46(3) .
C6 H6 0.9500 .
C6 C7 1.41(3) .
C7 C8 1.39(3) .
C8 H8 0.9500 .
C8 C9 1.41(3) .
C9 H9 0.9500 .
C10 C11 1.52(3) .
C11 H11A 0.9900 .
C11 H11B 0.9900 .
C11 C12 1.56(3) .
C12 H12A 0.9900 .
C12 H12B 0.9900 .
C12 C13 1.55(3) .
C13 C14 1.47(3) .
C13 C18 1.35(3) .
C14 H14 0.9500 .
C14 C15 1.38(4) .
C15 H15 0.9500 .
C15 C16 1.30(4) .
C16 C17 1.43(3) .
C17 H17 0.9500 .
C17 C18 1.44(3) .
C18 H18 0.9500 .
C19 C20 1.52(2) .
C20 H20A 0.9900 .
C20 H20B 0.9900 .
C20 C21 1.39(3) .
C21 H21A 0.9900 .
C21 H21B 0.9900 .
C21 C22 1.55(3) .
C22 C23 1.39(4) .
C22 C27 1.21(3) .
C23 H23 0.9500 .
C23 C24 1.34(3) .
C24 H24 0.9500 .
C24 C25 1.46(3) .
C25 C26 1.45(3) .
C26 H26 0.9500 .
C26 C27 1.43(4) .
C27 H27 0.9500 .
C28 C29 1.47(3) .
C29 H29A 0.9900 .
C29 H29B 0.9900 .
C29 C30 1.522(18) .
C30 H30A 0.9900 .
C30 H30B 0.9900 .
C30 C31 1.54(3) .
C37 C38 1.57(4) .
C38 H38A 0.9900 .
C38 H38B 0.9900 .
C38 C39 1.46(6) .
C39 H39A 0.9900 .
C39 H39B 0.9900 .
C39 C40 1.400(2) .
C40 C41 1.402(19) .
C40 C45 1.396(19) .
C41 H41 0.9500 .
C41 C42 1.400(2) .
C42 H42 0.9500 .
C42 C43 1.400(2) .
C43 C44 1.387(19) .
C44 H44 0.9500 .
C44 C45 1.393(19) .
C45 H45 0.9500 .
C46 C47 1.400(2) .
C47 H47A 0.9900 .
C47 H47B 0.9900 .
C47 C48 1.400(2) .
C48 H48A 0.9900 .
C48 H48B 0.9900 .
C48 C49 1.400(2) .
C49 C50 1.410(18) .
C49 C54 1.400(2) .
C50 H50 0.9500 .
C50 C51 1.36(4) .
C51 H51 0.9500 .
C51 C52 1.44(4) .
C52 C53 1.396(19) .
C53 H53 0.9500 .
C53 C54 1.416(19) .
C54 H54 0.9500 .
C55 C56 1.53(3) .
C56 H56A 0.9900 .
C56 H56B 0.9900 .
C56 C57 1.46(4) .
C57 H57A 0.9900 .
C57 H57B 0.9900 .
C57 C58 1.52(3) .
C58 C59 1.396(19) .
C58 C63 1.388(19) .
C59 H59 0.9500 .
C59 C60 1.383(17) .
C60 H60 0.9500 .
C60 C61 1.382(19) .
C61 C62 1.393(19) .
C62 H62 0.9500 .
C62 C63 1.389(19) .
C63 H63 0.9500 .
C31 C32 1.392(17) .
C31 C36 1.389(17) .
C34 C33 1.379(17) .
C34 C35 1.375(17) .
C32 C33 1.391(16) .
C33 H33 0.9500 .
C35 H35 0.9500 .
C35 C36 1.378(17) .
C36 H36 0.9500 .

loop_
_geom_hbond_atom_site_label_D
_geom_hbond_atom_site_label_H
_geom_hbond_atom_site_label_A
_geom_hbond_distance_DH
_geom_hbond_distance_HA
_geom_hbond_distance_DA
_geom_hbond_angle_DHA
_geom_hbond_site_symmetry_A
O1Z H1Z2 O19 0.95 1.91 2.66(2) 133.8 2_656
O3 H3 O4Z 0.84 1.97 2.79(3) 165.0 .
O15 H15H O3Z 0.84 1.91 2.67(3) 149.8 2_756

loop_
_platon_squeeze_void_nr
_platon_squeeze_void_average_x
_platon_squeeze_void_average_y
_platon_squeeze_void_average_z
_platon_squeeze_void_volume
_platon_squeeze_void_count_electrons
1 0.000 0.500 0.500 90 30
2 0.000 0.500 0.000 141 44
3 0.252 0.457 0.752 31 9
4 0.748 0.543 0.248 31 9

loop_
_twin_individual_id
_twin_individual_mass_fraction_refined
1 18.82316
2 -17.82316
